data_7714663
loop_
_publ_author_name
'Dietz, Maximilian'
'Arrowsmith, Merle'
'Braunschweig, Holger'

_publ_section_title
;
 CAAC-stabilised 9,10-diboraanthracene: an electronically and structurally
 flexible platform for small-molecule activation and metal complexation.
;
_journal_issue 2
_journal_name_full 'Dalton transactions (Cambridge, England : 2003)'
_journal_page_first 449
_journal_page_last 453
_journal_paper_doi 10.1039/d3dt03787h
_journal_volume 53
_journal_year 2024
_chemical_formula_moiety 'C36 H50 B2 N2 O2'
_chemical_formula_sum 'C36 H50 B2 N2 O2'
_chemical_formula_weight 564.40
_chemical_properties_physical Air-sensitive,Moisture-sensitive
_space_group_crystal_system triclinic
_space_group_IT_number 2
_space_group_name_Hall '-P 1'
_space_group_name_H-M_alt 'P -1'
_atom_sites_solution_hydrogens geom
_atom_sites_solution_primary dual
_atom_sites_solution_secondary difmap
_audit_creation_method SHELXL-2017/1
_audit_update_record
;
2023-11-09 deposited with the CCDC.	2023-12-05 downloaded from the CCDC.
;
_cell_angle_alpha 78.833(8)
_cell_angle_beta 82.411(11)
_cell_angle_gamma 78.433(9)
_cell_formula_units_Z 1
_cell_length_a 7.7792(17)
_cell_length_b 10.300(3)
_cell_length_c 10.4076(19)
_cell_measurement_reflns_used 9342
_cell_measurement_temperature 100(2)
_cell_measurement_theta_max 26.75
_cell_measurement_theta_min 2.61
_cell_volume 797.7(3)
_computing_cell_refinement 'Saint+ ver. V8.40A (Bruker AXS)'
_computing_data_collection 'APEX2 ver. 2014.9 (Bruker AXS)'
_computing_data_reduction 'Saint+ ver. V8.40A (Bruker AXS)'
_computing_molecular_graphics 'ShelXLe (Huebschle et all, 2011)'
_computing_publication_material 'SHELXL-2017/1 (Sheldrick, 2017)'
_computing_structure_refinement 'SHELXL-2017/1 (Sheldrick, 2017)'
_computing_structure_solution 'SHELXT (Sheldrick, 2014)'
_diffrn_ambient_temperature 100(2)
_diffrn_detector 'CMOS area detector (Photon II)'
_diffrn_detector_area_resol_mean 7.5
_diffrn_measured_fraction_theta_full 0.997
_diffrn_measured_fraction_theta_max 0.997
_diffrn_measurement_device_type 'Bruker D8 Quest'
_diffrn_measurement_method '\f and \w scans'
_diffrn_radiation_monochromator 'multi-layer mirror'
_diffrn_radiation_type MoK\a
_diffrn_radiation_wavelength 0.71073
_diffrn_reflns_av_R_equivalents 0.0326
_diffrn_reflns_av_unetI/netI 0.0224
_diffrn_reflns_Laue_measured_fraction_full 0.997
_diffrn_reflns_Laue_measured_fraction_max 0.997
_diffrn_reflns_limit_h_max 9
_diffrn_reflns_limit_h_min -9
_diffrn_reflns_limit_k_max 12
_diffrn_reflns_limit_k_min -12
_diffrn_reflns_limit_l_max 12
_diffrn_reflns_limit_l_min -12
_diffrn_reflns_number 18630
_diffrn_reflns_point_group_measured_fraction_full 0.997
_diffrn_reflns_point_group_measured_fraction_max 0.997
_diffrn_reflns_theta_full 26.000
_diffrn_reflns_theta_max 26.021
_diffrn_reflns_theta_min 2.004
_diffrn_source 'microfocus sealed tube (Incoatec ImS)'
_exptl_absorpt_coefficient_mu 0.071
_exptl_absorpt_correction_T_max 0.7454
_exptl_absorpt_correction_T_min 0.6717
_exptl_absorpt_correction_type multi-scan
_exptl_absorpt_process_details 'SadAbs 2016/2 (Bruker AXS)'
_exptl_crystal_colour colourless
_exptl_crystal_density_diffrn 1.175
_exptl_crystal_description block
_exptl_crystal_F_000 306
_exptl_crystal_recrystallization_method 'Re-crystallisation from solvent: benzene'
_exptl_crystal_size_max 0.513
_exptl_crystal_size_mid 0.226
_exptl_crystal_size_min 0.215
_refine_diff_density_max 0.307
_refine_diff_density_min -0.201
_refine_diff_density_rms 0.037
_refine_ls_extinction_method none
_refine_ls_goodness_of_fit_ref 1.057
_refine_ls_hydrogen_treatment constr
_refine_ls_matrix_type full
_refine_ls_number_parameters 194
_refine_ls_number_reflns 3138
_refine_ls_number_restraints 0
_refine_ls_restrained_S_all 1.057
_refine_ls_R_factor_all 0.0477
_refine_ls_R_factor_gt 0.0393
_refine_ls_shift/su_max 0.000
_refine_ls_shift/su_mean 0.000
_refine_ls_structure_factor_coef Fsqd
_refine_ls_weighting_details 'w=1/[\s^2^(Fo^2^)+(0.0384P)^2^+0.3495P] where P=(Fo^2^+2Fc^2^)/3'
_refine_ls_weighting_scheme calc
_refine_ls_wR_factor_gt 0.0931
_refine_ls_wR_factor_ref 0.0986
_reflns_Friedel_coverage 0.000
_reflns_number_gt 2701
_reflns_number_total 3138
_reflns_threshold_expression 'I > 2\s(I)'
_cod_data_source_file d3dt03787h2.cif
_cod_data_source_block test_a_(DBA)(TEMPO)2
_cod_depositor_comments 'Adding full bibliography for 7714662--7714667.cif.'
_cod_original_cell_volume 797.8(3)
_cod_database_code 7714663
_shelx_shelxl_version_number 2017/1
_shelx_space_group_comment
;
The symmetry employed for this shelxl refinement is uniquely defined
by the following loop, which should always be used as a source of
symmetry information in preference to the above space-group names.
They are only intended as comments.
;
_shelx_estimated_absorpt_t_min 0.965
_shelx_estimated_absorpt_t_max 0.985

loop_
_space_group_symop_operation_xyz
'x, y, z'
'-x, -y, -z'

loop_
_atom_site_label
_atom_site_type_symbol
_atom_site_fract_x
_atom_site_fract_y
_atom_site_fract_z
_atom_site_U_iso_or_equiv
_atom_site_adp_type
_atom_site_occupancy
_atom_site_site_symmetry_order
_atom_site_calc_flag
_atom_site_refinement_flags_posn
_atom_site_refinement_flags_adp
_atom_site_refinement_flags_occupancy
_atom_site_disorder_assembly
_atom_site_disorder_group
B1_1 B 0.10618(18) 0.58940(14) 0.40760(14) 0.0169(3) Uani 1 1 d . . . . .
C2_1 C 0.05487(15) 0.46998(12) 0.35654(12) 0.0173(3) Uani 1 1 d . . . . .
C3_1 C 0.09683(16) 0.44347(13) 0.22733(12) 0.0206(3) Uani 1 1 d . . . . .
H3_1 H 0.158585 0.501729 0.164153 0.025 Uiso 1 1 calc R U . . .
C4_1 C 0.04989(17) 0.33407(14) 0.19036(13) 0.0224(3) Uani 1 1 d . . . . .
H4_1 H 0.077961 0.318957 0.102203 0.027 Uiso 1 1 calc R U . . .
C5_1 C -0.03801(16) 0.24646(13) 0.28166(13) 0.0212(3) Uani 1 1 d . . . . .
H5_1 H -0.067791 0.170337 0.256821 0.025 Uiso 1 1 calc R U . . .
C6_1 C -0.08183(16) 0.27089(12) 0.40900(12) 0.0194(3) Uani 1 1 d . . . . .
H6_1 H -0.141757 0.210650 0.471236 0.023 Uiso 1 1 calc R U . . .
C7_1 C -0.03979(15) 0.38274(12) 0.44845(12) 0.0170(3) Uani 1 1 d . . . . .
O1_2 O 0.21190(11) 0.67814(8) 0.34583(8) 0.0185(2) Uani 1 1 d . . . . .
N2_2 N 0.29506(13) 0.67448(10) 0.21205(10) 0.0170(2) Uani 1 1 d . . . . .
C3_2 C 0.48930(16) 0.63492(13) 0.22431(12) 0.0201(3) Uani 1 1 d . . . . .
C4_2 C 0.57990(17) 0.64631(14) 0.08311(13) 0.0236(3) Uani 1 1 d . . . . .
H00F_2 H 0.709142 0.630086 0.086642 0.028 Uiso 1 1 calc R U . . .
H00G_2 H 0.552515 0.575162 0.041480 0.028 Uiso 1 1 calc R U . . .
C5_2 C 0.52421(18) 0.78231(14) -0.00231(13) 0.0269(3) Uani 1 1 d . . . . .
H00H_2 H 0.562078 0.853562 0.032982 0.032 Uiso 1 1 calc R U . . .
H00I_2 H 0.581137 0.781648 -0.093118 0.032 Uiso 1 1 calc R U . . .
C6_2 C 0.32482(18) 0.81118(14) -0.00350(13) 0.0249(3) Uani 1 1 d . . . . .
H00A_2 H 0.289474 0.743257 -0.045235 0.030 Uiso 1 1 calc R U . . .
H6_2 H 0.288999 0.900581 -0.057565 0.030 Uiso 1 1 calc R U . . .
C7_2 C 0.22718(17) 0.80901(12) 0.13498(12) 0.0194(3) Uani 1 1 d . . . . .
C8_2 C 0.52149(18) 0.48639(14) 0.28841(14) 0.0274(3) Uani 1 1 d . . . . .
H00Q_2 H 0.465727 0.435114 0.240968 0.041 Uiso 1 1 calc R U . . .
H00R_2 H 0.470789 0.477324 0.380348 0.041 Uiso 1 1 calc R U . . .
H00S_2 H 0.648577 0.451655 0.284938 0.041 Uiso 1 1 calc R U . . .
C9_2 C 0.56647(18) 0.71475(15) 0.30563(14) 0.0274(3) Uani 1 1 d . . . . .
H00M_2 H 0.683172 0.666164 0.328553 0.041 Uiso 1 1 calc R U . . .
H00N_2 H 0.488407 0.725536 0.386300 0.041 Uiso 1 1 calc R U . . .
H00O_2 H 0.577103 0.803538 0.253971 0.041 Uiso 1 1 calc R U . . .
C10_2 C 0.24463(19) 0.93167(13) 0.19226(14) 0.0263(3) Uani 1 1 d . . . . .
H10_2 H 0.369024 0.940143 0.183929 0.039 Uiso 1 1 calc R U . . .
H00D_2 H 0.199048 0.920253 0.285364 0.039 Uiso 1 1 calc R U . . .
H00E_2 H 0.176955 1.012991 0.144077 0.039 Uiso 1 1 calc R U . . .
C11_2 C 0.03076(18) 0.81257(14) 0.12673(14) 0.0275(3) Uani 1 1 d . . . . .
H00J_2 H -0.014558 0.890088 0.061729 0.041 Uiso 1 1 calc R U . . .
H00K_2 H -0.034343 0.820289 0.212998 0.041 Uiso 1 1 calc R U . . .
H00L_2 H 0.015748 0.729590 0.100189 0.041 Uiso 1 1 calc R U . . .
C1_3 C 0.38790(19) 0.10820(14) 0.43537(14) 0.0286(3) Uani 1 1 d . . . . .
H00U_3 H 0.311204 0.182247 0.391281 0.034 Uiso 1 1 calc R U . . .
C2_3 C 0.56563(19) 0.08455(15) 0.39269(14) 0.0289(3) Uani 1 1 d . . . . .
H00P_3 H 0.611078 0.142286 0.319034 0.035 Uiso 1 1 calc R U . . .
C3_3 C 0.67786(19) -0.02368(15) 0.45753(15) 0.0287(3) Uani 1 1 d . . . . .
H00T_3 H 0.799957 -0.039614 0.428206 0.034 Uiso 1 1 calc R U . . .

loop_
_atom_site_aniso_label
_atom_site_aniso_U_11
_atom_site_aniso_U_22
_atom_site_aniso_U_33
_atom_site_aniso_U_23
_atom_site_aniso_U_13
_atom_site_aniso_U_12
B1_1 0.0139(7) 0.0174(7) 0.0176(7) 0.0006(5) -0.0032(5) -0.0011(5)
C2_1 0.0136(6) 0.0193(6) 0.0182(6) -0.0020(5) -0.0017(5) -0.0019(5)
C3_1 0.0189(6) 0.0241(7) 0.0185(6) -0.0025(5) 0.0006(5) -0.0059(5)
C4_1 0.0195(6) 0.0304(7) 0.0189(6) -0.0093(5) 0.0008(5) -0.0051(5)
C5_1 0.0171(6) 0.0223(6) 0.0265(7) -0.0098(5) -0.0019(5) -0.0035(5)
C6_1 0.0158(6) 0.0204(6) 0.0215(7) -0.0025(5) -0.0009(5) -0.0040(5)
C7_1 0.0132(6) 0.0178(6) 0.0192(6) -0.0023(5) -0.0029(5) -0.0012(5)
O1_2 0.0210(5) 0.0209(5) 0.0141(4) -0.0035(3) 0.0019(3) -0.0066(4)
N2_2 0.0163(5) 0.0203(5) 0.0131(5) -0.0011(4) 0.0017(4) -0.0039(4)
C3_2 0.0163(6) 0.0230(7) 0.0202(6) -0.0021(5) -0.0013(5) -0.0036(5)
C4_2 0.0190(7) 0.0279(7) 0.0231(7) -0.0052(6) 0.0033(5) -0.0050(5)
C5_2 0.0272(7) 0.0308(7) 0.0208(7) -0.0025(6) 0.0058(5) -0.0077(6)
C6_2 0.0290(7) 0.0254(7) 0.0173(6) 0.0018(5) -0.0004(5) -0.0040(6)
C7_2 0.0200(6) 0.0179(6) 0.0182(6) 0.0006(5) -0.0008(5) -0.0027(5)
C8_2 0.0226(7) 0.0255(7) 0.0301(7) 0.0006(6) -0.0030(6) 0.0000(5)
C9_2 0.0225(7) 0.0356(8) 0.0271(7) -0.0062(6) -0.0038(6) -0.0102(6)
C10_2 0.0308(7) 0.0194(7) 0.0270(7) -0.0029(5) 0.0017(6) -0.0042(5)
C11_2 0.0234(7) 0.0293(7) 0.0265(7) 0.0012(6) -0.0045(6) -0.0017(6)
C1_3 0.0285(8) 0.0272(7) 0.0327(8) -0.0055(6) -0.0103(6) -0.0059(6)
C2_3 0.0301(8) 0.0326(8) 0.0266(7) -0.0027(6) -0.0042(6) -0.0130(6)
C3_3 0.0226(7) 0.0331(8) 0.0338(8) -0.0101(6) -0.0029(6) -0.0088(6)

loop_
_atom_type_symbol
_atom_type_description
_atom_type_scat_dispersion_real
_atom_type_scat_dispersion_imag
_atom_type_scat_source
C C 0.0033 0.0016 'International Tables Vol C Tables 4.2.6.8 and 6.1.1.4'
H H 0.0000 0.0000 'International Tables Vol C Tables 4.2.6.8 and 6.1.1.4'
B B 0.0013 0.0007 'International Tables Vol C Tables 4.2.6.8 and 6.1.1.4'
N N 0.0061 0.0033 'International Tables Vol C Tables 4.2.6.8 and 6.1.1.4'
O O 0.0106 0.0060 'International Tables Vol C Tables 4.2.6.8 and 6.1.1.4'

loop_
_exptl_crystal_face_index_h
_exptl_crystal_face_index_k
_exptl_crystal_face_index_l
_exptl_crystal_face_perp_dist
1.00 0.00 0.00 0.2210
-1.00 0.00 0.00 0.2330
0.00 0.00 1.00 0.1020
0.00 0.00 -1.00 0.1020
-1.00 1.00 1.00 0.2170
0.00 -1.00 1.00 0.0750
0.00 1.00 -1.00 0.1310
0.00 -1.00 0.00 0.0400
0.00 1.00 0.00 0.1060
-1.00 -1.00 1.00 0.1790
1.00 1.00 -1.00 0.1930
0.00 -1.00 -1.00 0.0830
0.00 1.00 1.00 0.1250
-1.00 0.00 1.00 0.2200
1.00 0.00 -1.00 0.2080
-1.00 0.00 -1.00 0.2420
1.00 0.00 1.00 0.2420

loop_
_geom_angle_atom_site_label_1
_geom_angle_atom_site_label_2
_geom_angle_atom_site_label_3
_geom_angle
_geom_angle_site_symmetry_1
_geom_angle_site_symmetry_3
_geom_angle_publ_flag
O1_2 B1_1 C2_1 129.19(12) . . ?
O1_2 B1_1 C7_1 110.00(11) . 2_566 ?
C2_1 B1_1 C7_1 120.76(11) . 2_566 ?
C3_1 C2_1 C7_1 118.25(11) . . ?
C3_1 C2_1 B1_1 124.74(11) . . ?
C7_1 C2_1 B1_1 117.01(11) . . ?
C4_1 C3_1 C2_1 121.33(12) . . ?
C4_1 C3_1 H3_1 119.3 . . ?
C2_1 C3_1 H3_1 119.3 . . ?
C3_1 C4_1 C5_1 120.27(12) . . ?
C3_1 C4_1 H4_1 119.9 . . ?
C5_1 C4_1 H4_1 119.9 . . ?
C6_1 C5_1 C4_1 119.48(12) . . ?
C6_1 C5_1 H5_1 120.3 . . ?
C4_1 C5_1 H5_1 120.3 . . ?
C5_1 C6_1 C7_1 121.51(12) . . ?
C5_1 C6_1 H6_1 119.2 . . ?
C7_1 C6_1 H6_1 119.2 . . ?
C6_1 C7_1 C2_1 119.11(11) . . ?
C6_1 C7_1 B1_1 118.83(11) . 2_566 ?
C2_1 C7_1 B1_1 122.01(11) . 2_566 ?
B1_1 O1_2 N2_2 122.08(9) . . ?
O1_2 N2_2 C7_2 105.09(9) . . ?
O1_2 N2_2 C3_2 105.72(9) . . ?
C7_2 N2_2 C3_2 118.63(10) . . ?
N2_2 C3_2 C8_2 106.44(10) . . ?
N2_2 C3_2 C9_2 116.10(11) . . ?
C8_2 C3_2 C9_2 108.61(11) . . ?
N2_2 C3_2 C4_2 106.25(10) . . ?
C8_2 C3_2 C4_2 108.06(11) . . ?
C9_2 C3_2 C4_2 111.03(11) . . ?
C5_2 C4_2 C3_2 113.57(11) . . ?
C5_2 C4_2 H00F_2 108.9 . . ?
C3_2 C4_2 H00F_2 108.9 . . ?
C5_2 C4_2 H00G_2 108.9 . . ?
C3_2 C4_2 H00G_2 108.9 . . ?
H00F_2 C4_2 H00G_2 107.7 . . ?
C6_2 C5_2 C4_2 109.33(11) . . ?
C6_2 C5_2 H00H_2 109.8 . . ?
C4_2 C5_2 H00H_2 109.8 . . ?
C6_2 C5_2 H00I_2 109.8 . . ?
C4_2 C5_2 H00I_2 109.8 . . ?
H00H_2 C5_2 H00I_2 108.3 . . ?
C5_2 C6_2 C7_2 112.77(11) . . ?
C5_2 C6_2 H00A_2 109.0 . . ?
C7_2 C6_2 H00A_2 109.0 . . ?
C5_2 C6_2 H6_2 109.0 . . ?
C7_2 C6_2 H6_2 109.0 . . ?
H00A_2 C6_2 H6_2 107.8 . . ?
N2_2 C7_2 C10_2 116.24(11) . . ?
N2_2 C7_2 C11_2 106.14(10) . . ?
C10_2 C7_2 C11_2 108.25(11) . . ?
N2_2 C7_2 C6_2 105.79(10) . . ?
C10_2 C7_2 C6_2 111.18(11) . . ?
C11_2 C7_2 C6_2 108.95(11) . . ?
C3_2 C8_2 H00Q_2 109.5 . . ?
C3_2 C8_2 H00R_2 109.5 . . ?
H00Q_2 C8_2 H00R_2 109.5 . . ?
C3_2 C8_2 H00S_2 109.5 . . ?
H00Q_2 C8_2 H00S_2 109.5 . . ?
H00R_2 C8_2 H00S_2 109.5 . . ?
C3_2 C9_2 H00M_2 109.5 . . ?
C3_2 C9_2 H00N_2 109.5 . . ?
H00M_2 C9_2 H00N_2 109.5 . . ?
C3_2 C9_2 H00O_2 109.5 . . ?
H00M_2 C9_2 H00O_2 109.5 . . ?
H00N_2 C9_2 H00O_2 109.5 . . ?
C7_2 C10_2 H10_2 109.5 . . ?
C7_2 C10_2 H00D_2 109.5 . . ?
H10_2 C10_2 H00D_2 109.5 . . ?
C7_2 C10_2 H00E_2 109.5 . . ?
H10_2 C10_2 H00E_2 109.5 . . ?
H00D_2 C10_2 H00E_2 109.5 . . ?
C7_2 C11_2 H00J_2 109.5 . . ?
C7_2 C11_2 H00K_2 109.5 . . ?
H00J_2 C11_2 H00K_2 109.5 . . ?
C7_2 C11_2 H00L_2 109.5 . . ?
H00J_2 C11_2 H00L_2 109.5 . . ?
H00K_2 C11_2 H00L_2 109.5 . . ?
C2_3 C1_3 C3_3 119.80(14) . 2_656 ?
C2_3 C1_3 H00U_3 120.1 . . ?
C3_3 C1_3 H00U_3 120.1 2_656 . ?
C1_3 C2_3 C3_3 120.05(14) . . ?
C1_3 C2_3 H00P_3 120.0 . . ?
C3_3 C2_3 H00P_3 120.0 . . ?
C1_3 C3_3 C2_3 120.15(14) 2_656 . ?
C1_3 C3_3 H00T_3 119.9 2_656 . ?
C2_3 C3_3 H00T_3 119.9 . . ?

loop_
_geom_bond_atom_site_label_1
_geom_bond_atom_site_label_2
_geom_bond_distance
_geom_bond_site_symmetry_2
_geom_bond_publ_flag
B1_1 O1_2 1.3636(16) . ?
B1_1 C2_1 1.5687(19) . ?
B1_1 C7_1 1.5800(18) 2_566 ?
C2_1 C3_1 1.4072(17) . ?
C2_1 C7_1 1.4181(17) . ?
C3_1 C4_1 1.3861(19) . ?
C3_1 H3_1 0.9500 . ?
C4_1 C5_1 1.3887(19) . ?
C4_1 H4_1 0.9500 . ?
C5_1 C6_1 1.3825(18) . ?
C5_1 H5_1 0.9500 . ?
C6_1 C7_1 1.4045(18) . ?
C6_1 H6_1 0.9500 . ?
O1_2 N2_2 1.4598(13) . ?
N2_2 C7_2 1.4934(16) . ?
N2_2 C3_2 1.4998(16) . ?
C3_2 C8_2 1.5309(18) . ?
C3_2 C9_2 1.5345(18) . ?
C3_2 C4_2 1.5372(18) . ?
C4_2 C5_2 1.5219(19) . ?
C4_2 H00F_2 0.9900 . ?
C4_2 H00G_2 0.9900 . ?
C5_2 C6_2 1.521(2) . ?
C5_2 H00H_2 0.9900 . ?
C5_2 H00I_2 0.9900 . ?
C6_2 C7_2 1.5361(17) . ?
C6_2 H00A_2 0.9900 . ?
C6_2 H6_2 0.9900 . ?
C7_2 C10_2 1.5335(18) . ?
C7_2 C11_2 1.5344(18) . ?
C8_2 H00Q_2 0.9800 . ?
C8_2 H00R_2 0.9800 . ?
C8_2 H00S_2 0.9800 . ?
C9_2 H00M_2 0.9800 . ?
C9_2 H00N_2 0.9800 . ?
C9_2 H00O_2 0.9800 . ?
C10_2 H10_2 0.9800 . ?
C10_2 H00D_2 0.9800 . ?
C10_2 H00E_2 0.9800 . ?
C11_2 H00J_2 0.9800 . ?
C11_2 H00K_2 0.9800 . ?
C11_2 H00L_2 0.9800 . ?
C1_3 C2_3 1.383(2) . ?
C1_3 C3_3 1.384(2) 2_656 ?
C1_3 H00U_3 0.9500 . ?
C2_3 C3_3 1.391(2) . ?
C2_3 H00P_3 0.9500 . ?
C3_3 H00T_3 0.9500 . ?

loop_
_geom_torsion_atom_site_label_1
_geom_torsion_atom_site_label_2
_geom_torsion_atom_site_label_3
_geom_torsion_atom_site_label_4
_geom_torsion
_geom_torsion_site_symmetry_1
_geom_torsion_site_symmetry_2
_geom_torsion_site_symmetry_3
_geom_torsion_site_symmetry_4
_geom_torsion_publ_flag
O1_2 B1_1 C2_1 C3_1 -7.6(2) . . . . ?
C7_1 B1_1 C2_1 C3_1 175.14(11) 2_566 . . . ?
O1_2 B1_1 C2_1 C7_1 172.07(12) . . . . ?
C7_1 B1_1 C2_1 C7_1 -5.23(18) 2_566 . . . ?
C7_1 C2_1 C3_1 C4_1 -0.97(18) . . . . ?
B1_1 C2_1 C3_1 C4_1 178.65(12) . . . . ?
C2_1 C3_1 C4_1 C5_1 -1.0(2) . . . . ?
C3_1 C4_1 C5_1 C6_1 1.44(19) . . . . ?
C4_1 C5_1 C6_1 C7_1 0.12(19) . . . . ?
C5_1 C6_1 C7_1 C2_1 -2.09(18) . . . . ?
C5_1 C6_1 C7_1 B1_1 175.50(11) . . . 2_566 ?
C3_1 C2_1 C7_1 C6_1 2.47(17) . . . . ?
B1_1 C2_1 C7_1 C6_1 -177.18(11) . . . . ?
C3_1 C2_1 C7_1 B1_1 -175.04(11) . . . 2_566 ?
B1_1 C2_1 C7_1 B1_1 5.31(18) . . . 2_566 ?
C2_1 B1_1 O1_2 N2_2 1.29(19) . . . . ?
C7_1 B1_1 O1_2 N2_2 178.83(9) 2_566 . . . ?
B1_1 O1_2 N2_2 C7_2 120.34(11) . . . . ?
B1_1 O1_2 N2_2 C3_2 -113.41(11) . . . . ?
O1_2 N2_2 C3_2 C8_2 71.28(11) . . . . ?
C7_2 N2_2 C3_2 C8_2 -171.22(10) . . . . ?
O1_2 N2_2 C3_2 C9_2 -49.72(13) . . . . ?
C7_2 N2_2 C3_2 C9_2 67.77(14) . . . . ?
O1_2 N2_2 C3_2 C4_2 -173.71(9) . . . . ?
C7_2 N2_2 C3_2 C4_2 -56.22(13) . . . . ?
N2_2 C3_2 C4_2 C5_2 52.80(14) . . . . ?
C8_2 C3_2 C4_2 C5_2 166.70(11) . . . . ?
C9_2 C3_2 C4_2 C5_2 -74.30(14) . . . . ?
C3_2 C4_2 C5_2 C6_2 -56.05(15) . . . . ?
C4_2 C5_2 C6_2 C7_2 57.50(15) . . . . ?
O1_2 N2_2 C7_2 C10_2 51.62(13) . . . . ?
C3_2 N2_2 C7_2 C10_2 -66.20(14) . . . . ?
O1_2 N2_2 C7_2 C11_2 -68.79(11) . . . . ?
C3_2 N2_2 C7_2 C11_2 173.39(10) . . . . ?
O1_2 N2_2 C7_2 C6_2 175.54(9) . . . . ?
C3_2 N2_2 C7_2 C6_2 57.71(13) . . . . ?
C5_2 C6_2 C7_2 N2_2 -55.77(14) . . . . ?
C5_2 C6_2 C7_2 C10_2 71.26(14) . . . . ?
C5_2 C6_2 C7_2 C11_2 -169.52(11) . . . . ?
C3_3 C1_3 C2_3 C3_3 -0.2(2) 2_656 . . . ?
C1_3 C2_3 C3_3 C1_3 0.2(2) . . . 2_656 ?
